data_7131851
loop_
_publ_author_name
'M&#xfc;nzfeld, Luca'
'Hauser, Adrian'
'Gamer, Michael T.'
'Roesky, Peter W.'

_publ_section_title
;
 Mono-cyclononatetraenyl lanthanide complexes.
;
_journal_name_full 'Chemical communications (Cambridge, England)'
_journal_paper_doi 10.1039/d3cc02717a
_journal_year 2023
_chemical_formula_moiety 'C20 H48 B2 La O5, C9 H9, C4 H8 O'
_chemical_formula_sum 'C33 H65 B2 La O6'
_chemical_formula_weight 718.38
_space_group_crystal_system triclinic
_space_group_IT_number 2
_space_group_name_Hall '-P 1'
_space_group_name_H-M_alt 'P -1'
_atom_sites_solution_hydrogens mixed
_atom_sites_solution_primary dual
_audit_creation_date 2023-05-11
_audit_creation_method
;
Olex2 1.5
(compiled 2023.03.06 svn.rbb2c1857 for OlexSys, GUI svn.r6748)
;
_audit_update_record
;
2023-06-05 deposited with the CCDC.	2023-06-27 downloaded from the CCDC.
;
_cell_angle_alpha 94.126(3)
_cell_angle_beta 93.934(3)
_cell_angle_gamma 94.032(3)
_cell_formula_units_Z 2
_cell_length_a 8.4435(3)
_cell_length_b 9.0953(4)
_cell_length_c 24.5660(9)
_cell_measurement_reflns_used 12867
_cell_measurement_temperature 150
_cell_measurement_theta_max 25.69
_cell_measurement_theta_min 2.49
_cell_volume 1871.88(13)
_computing_cell_refinement 'X-Area Recipe 1.34.0.0 (STOE, 2019)'
_computing_data_collection 'X-Area WinXpose 2.0.22.0 (STOE, 2016)'
_computing_data_reduction
;
X-Area Integrate 1.77.0.0 (STOE, 2019)
X-Area LANA 1.77.1.0 (STOE, 2019)
;
_computing_molecular_graphics 'Olex2 1.5 (Dolomanov et al., 2009)'
_computing_publication_material 'Olex2 1.5 (Dolomanov et al., 2009)'
_computing_structure_refinement 'SHELXL 2019/2 (Sheldrick, 2015)'
_computing_structure_solution 'SHELXT  (Sheldrick, 2015)'
_diffrn_ambient_temperature 150
_diffrn_detector 'image plate (34 cm diameter)'
_diffrn_detector_area_resol_mean 6.67
_diffrn_detector_type 'STOE Imaging Plate'
_diffrn_measured_fraction_theta_full 0.997
_diffrn_measured_fraction_theta_max 0.968
_diffrn_measurement_details
;
 714 frames, detector distance = 120 mm
;
_diffrn_measurement_device '2-circle diffractometer'
_diffrn_measurement_device_type 'STOE IPDS II'
_diffrn_measurement_method 'rotation method, \w scans'
_diffrn_radiation_collimation '0.5 mm diameter, multiple pinhole'
_diffrn_radiation_monochromator 'plane graphite'
_diffrn_radiation_polarisn_norm 0
_diffrn_radiation_probe x-ray
_diffrn_radiation_type 'Mo K\a'
_diffrn_radiation_wavelength 0.71073
_diffrn_reflns_av_unetI/netI 0.0780
_diffrn_reflns_Laue_measured_fraction_full 0.997
_diffrn_reflns_Laue_measured_fraction_max 0.968
_diffrn_reflns_limit_h_max 10
_diffrn_reflns_limit_h_min -10
_diffrn_reflns_limit_k_max 11
_diffrn_reflns_limit_k_min -11
_diffrn_reflns_limit_l_max 31
_diffrn_reflns_limit_l_min -31
_diffrn_reflns_number 87186
_diffrn_reflns_point_group_measured_fraction_full 0.997
_diffrn_reflns_point_group_measured_fraction_max 0.968
_diffrn_reflns_theta_full 25.242
_diffrn_reflns_theta_max 26.994
_diffrn_reflns_theta_min 2.251
_diffrn_source 'sealed X-ray tube, 12 x 0.4 mm long-fine focus'
_diffrn_source_current 40
_diffrn_source_power 2.000
_diffrn_source_voltage 50
_exptl_absorpt_coefficient_mu 1.178
_exptl_absorpt_correction_T_max 0.8746
_exptl_absorpt_correction_T_min 0.5453
_exptl_absorpt_correction_type multi-scan
_exptl_absorpt_process_details
;
STOE X-Red32, absorption correction by Gaussian integration, analogous to
P. Coppens, "The Evaluation of Absorption and Extinction in Single-Crystal
Structure Analysis", published in: F. R. Ahmed (Editor), "Crystallographic
Computing", Munksgaard, Copenhagen (1970), 255 - 270. Afterwards scaling of
reflection intensities was performed within STOE LANA. J. Koziskova, F. Hahn,
J. Richter, J. Kozisek, Acta Chimica Slovaca, vol. 9, no. 2, 2016, pp. 136-140.
;
_exptl_crystal_colour colourless
_exptl_crystal_colour_primary colourless
_exptl_crystal_density_diffrn 1.275
_exptl_crystal_density_method 'not measured'
_exptl_crystal_description rod
_exptl_crystal_F_000 756
_exptl_crystal_size_max 0.387
_exptl_crystal_size_mid 0.238
_exptl_crystal_size_min 0.112
_refine_diff_density_max 0.496
_refine_diff_density_min -0.428
_refine_diff_density_rms 0.069
_refine_ls_extinction_method none
_refine_ls_goodness_of_fit_ref 0.872
_refine_ls_hydrogen_treatment mixed
_refine_ls_matrix_type full
_refine_ls_number_parameters 538
_refine_ls_number_reflns 87186
_refine_ls_number_restraints 187
_refine_ls_restrained_S_all 0.874
_refine_ls_R_factor_all 0.0507
_refine_ls_R_factor_gt 0.0301
_refine_ls_shift/su_max 0.001
_refine_ls_shift/su_mean 0.000
_refine_ls_structure_factor_coef Fsqd
_refine_ls_weighting_details 'w=1/[\s^2^(Fo^2^)+(0.0256P)^2^] where P=(Fo^2^+2Fc^2^)/3'
_refine_ls_weighting_scheme calc
_refine_ls_wR_factor_gt 0.0541
_refine_ls_wR_factor_ref 0.0580
_reflns_Friedel_coverage 0.000
_reflns_number_gt 65071
_reflns_number_total 87186
_reflns_threshold_expression 'I > 2\s(I)'
_cod_data_source_file d3cc02717a2.cif
_cod_data_source_block lmm125__thf
_cod_database_code 7131851
_shelx_shelxl_version_number 2019/2
_shelx_space_group_comment
;
The symmetry employed for this shelxl refinement is uniquely defined
by the following loop, which should always be used as a source of
symmetry information in preference to the above space-group names.
They are only intended as comments.
;
_olex2_refinement_description
;
1. Twinned data refinement
 Scales: 0.4999(4)
 0.5001(4)
2. Fixed Uiso
 At 1.2 times of:
  All C(H) groups, All C(H,H) groups
3. Restrained distances
 C11-C12
 1.5 with sigma of 0.02
 C7A-C6A \\sim C7A-C8A \\sim C8A-C9A \\sim C9A-C1A \\sim C1A-C2A \\sim C3A-C2A
\\sim C4A-C3A \\sim C4A-C5A
 \\sim C5A-C6A
 with sigma of 0.01
 C3B-C4B \\sim C2B-C3B \\sim C2B-C1B \\sim C8B-C9B \\sim C1B-C9B \\sim C8B-C7B
\\sim C6B-C7B \\sim C6B-C5B
 \\sim C5B-C4B
 with sigma of 0.01
 C11-C12 \\sim C27-C28
 with sigma of 0.001
4. Rigid bond restraints
 C34, C35, C36, C37
 with sigma for 1-2 distances of 0.001 and sigma for 1-3 distances of 0.001
5. Uiso/Uaniso restraints and constraints
C2A \\sim C3A \\sim C4A \\sim C5A \\sim C6A: within 2A with sigma of 0.01 and
sigma for terminal atoms of 0.02 within 2A
C7A \\sim C8A \\sim C9A \\sim C1A \\sim C2A \\sim C4A \\sim C3A \\sim C5A \\sim
C6A: within 2A with sigma of 0.01 and sigma for terminal atoms of 0.02 within 2A
C4B \\sim C7B \\sim C5B \\sim C3B \\sim C6B \\sim C9B \\sim C1B \\sim C8B \\sim
C2B: within 2A with sigma of 0.01 and sigma for terminal atoms of 0.02 within 2A
6. Others
 Fixed Sof: C2A(0.5) H2AA(0.5) C3A(0.5) H3A(0.5) C6A(0.5) H6A(0.5) C5A(0.5)
 H5A(0.5) C4A(0.5) H4A(0.5) C4B(0.5) H4B(0.5) C7B(0.5) H7B(0.5) C5B(0.5)
 H5B(0.5) C3B(0.5) H3B(0.5) C6B(0.5) H6B(0.5) C1A(0.5) H1AA(0.5) C9A(0.5)
 H9A(0.5) C8A(0.5) H8A(0.5) C7A(0.5) H7A(0.5) C9B(0.5) H9B(0.5) C1B(0.5)
 H1BA(0.5) C8B(0.5) H8B(0.5) C2B(0.5) H2BA(0.5) O6(0.5) C34(0.5) H34A(0.5)
 H34B(0.5) C36(0.5) H36A(0.5) H36B(0.5) C35(0.5) H35A(0.5) H35B(0.5) O7(0.5)
 C37(0.5) H37A(0.5) H37B(0.5) C33(0.5) H33A(0.5) H33B(0.5) C32(0.5) H32A(0.5)
 H32B(0.5) C31(0.5) H31A(0.5) H31B(0.5) C30(0.5) H30A(0.5) H30B(0.5)
7.a Secondary CH2 refined with riding coordinates:
 C21(H21A,H21B), C20(H20A,H20B), C19(H19A,H19B), C18(H18A,H18B), C14(H14A,
 H14B), C26(H26A,H26B), C25(H25A,H25B), C28(H28A,H28B), C27(H27A,H27B),
 C23(H23A,H23B), C22(H22A,H22B), C17(H17A,H17B), C24(H24A,H24B), C13(H13A,H13B),
  C29(H29A,H29B), C10(H10A,H10B), C16(H16A,H16B), C15(H15A,H15B), C12(H12A,
 H12B), C11(H11A,H11B), C34(H34A,H34B), C36(H36A,H36B), C35(H35A,H35B),
 C37(H37A,H37B), C33(H33A,H33B), C32(H32A,H32B), C31(H31A,H31B), C30(H30A,H30B)
7.b Aromatic/amide H refined with riding coordinates:
 C2A(H2AA), C3A(H3A), C6A(H6A), C5A(H5A), C4A(H4A), C4B(H4B), C7B(H7B),
 C5B(H5B), C3B(H3B), C6B(H6B), C1A(H1AA), C9A(H9A), C8A(H8A), C7A(H7A),
 C9B(H9B), C1B(H1BA), C8B(H8B), C2B(H2BA)
;
_olex2_submission_special_instructions 'No special instructions were received'

loop_
_space_group_symop_operation_xyz
'x, y, z'
'-x, -y, -z'

loop_
_atom_site_label
_atom_site_type_symbol
_atom_site_fract_x
_atom_site_fract_y
_atom_site_fract_z
_atom_site_U_iso_or_equiv
_atom_site_adp_type
_atom_site_occupancy
_atom_site_site_symmetry_order
_atom_site_calc_flag
_atom_site_refinement_flags_posn
_atom_site_refinement_flags_adp
_atom_site_refinement_flags_occupancy
_atom_site_disorder_assembly
_atom_site_disorder_group
La La 0.32081(2) 0.17904(2) 0.25050(2) 0.02510(6) Uani 1 1 d . . . . .
O3 O 0.5093(2) -0.0284(2) 0.24808(9) 0.0344(5) Uani 1 1 d . . . . .
O4 O 0.3330(3) 0.0799(2) 0.34486(8) 0.0334(5) Uani 1 1 d . . . . .
O5 O 0.1633(2) 0.3449(2) 0.31110(8) 0.0324(5) Uani 1 1 d . . . . .
O1 O 0.1655(2) 0.3484(2) 0.19104(9) 0.0361(6) Uani 1 1 d . . . . .
O2 O 0.4284(2) 0.1627(3) 0.15597(8) 0.0393(6) Uani 1 1 d . . . . .
C21 C 0.0253(4) 0.3017(3) 0.34128(14) 0.0403(9) Uani 1 1 d . . . . .
H21A H 0.051042 0.223251 0.365635 0.048 Uiso 1 1 calc R U . . .
H21B H -0.066609 0.264447 0.315609 0.048 Uiso 1 1 calc R U . . .
C20 C -0.0120(4) 0.4388(3) 0.37417(14) 0.0385(8) Uani 1 1 d . . . . .
H20A H 0.046616 0.448083 0.410701 0.046 Uiso 1 1 calc R U . . .
H20B H -0.127586 0.439635 0.378713 0.046 Uiso 1 1 calc R U . . .
C19 C 0.0443(4) 0.5609(3) 0.33945(15) 0.0426(9) Uani 1 1 d . . . . .
H19A H -0.035089 0.572961 0.308841 0.051 Uiso 1 1 calc R U . . .
H19B H 0.066256 0.656257 0.361647 0.051 Uiso 1 1 calc R U . . .
C18 C 0.1943(4) 0.5054(3) 0.31887(14) 0.0356(8) Uani 1 1 d . . . . .
H18A H 0.217349 0.547110 0.283894 0.043 Uiso 1 1 calc R U . . .
H18B H 0.285907 0.532613 0.345917 0.043 Uiso 1 1 calc R U . . .
C14 C 0.2245(4) 0.4653(4) 0.15864(16) 0.0515(10) Uani 1 1 d . . . . .
H14A H 0.255488 0.423153 0.122971 0.062 Uiso 1 1 calc R U . . .
H14B H 0.318443 0.521969 0.178174 0.062 Uiso 1 1 calc R U . . .
C26 C 0.6506(4) -0.0377(4) 0.28473(14) 0.0391(8) Uani 1 1 d . . . . .
H26A H 0.629924 -0.007712 0.322976 0.047 Uiso 1 1 calc R U . . .
H26B H 0.740885 0.026559 0.273931 0.047 Uiso 1 1 calc R U . . .
C25 C 0.3915(5) 0.1645(4) 0.39618(13) 0.0462(9) Uani 1 1 d . . . . .
H25A H 0.339554 0.258544 0.400142 0.055 Uiso 1 1 calc R U . . .
H25B H 0.508140 0.187225 0.397188 0.055 Uiso 1 1 calc R U . . .
C28 C 0.6311(4) -0.2450(4) 0.22124(15) 0.0496(10) Uani 1 1 d D . . . .
H28A H 0.716835 -0.224871 0.196637 0.059 Uiso 1 1 calc R U . . .
H28B H 0.597432 -0.351963 0.217116 0.059 Uiso 1 1 calc R U . . .
C27 C 0.6855(5) -0.1975(4) 0.27875(14) 0.0513(10) Uani 1 1 d D . . . .
H27A H 0.800762 -0.208569 0.285728 0.062 Uiso 1 1 calc R U . . .
H27B H 0.626177 -0.255751 0.304332 0.062 Uiso 1 1 calc R U . . .
C23 C 0.3535(5) -0.0860(4) 0.41432(15) 0.0512(10) Uani 1 1 d . . . . .
H23A H 0.463708 -0.116315 0.413492 0.061 Uiso 1 1 calc R U . . .
H23B H 0.289052 -0.158508 0.433406 0.061 Uiso 1 1 calc R U . . .
C22 C 0.2810(4) -0.0695(4) 0.35771(15) 0.0460(10) Uani 1 1 d . . . . .
H22A H 0.318495 -0.143920 0.331106 0.055 Uiso 1 1 calc R U . . .
H22B H 0.163408 -0.082290 0.356699 0.055 Uiso 1 1 calc R U . . .
C17 C -0.0083(4) 0.3400(4) 0.18402(15) 0.0475(10) Uani 1 1 d . . . . .
H17A H -0.054948 0.317906 0.218683 0.057 Uiso 1 1 calc R U . . .
H17B H -0.048173 0.261541 0.155352 0.057 Uiso 1 1 calc R U . . .
C24 C 0.3502(5) 0.0684(4) 0.44074(15) 0.0587(11) Uani 1 1 d . . . . .
H24A H 0.243233 0.085991 0.452868 0.070 Uiso 1 1 calc R U . . .
H24B H 0.429361 0.086235 0.472585 0.070 Uiso 1 1 calc R U . . .
C13 C 0.3382(4) 0.1125(5) 0.10463(14) 0.0528(10) Uani 1 1 d . . . . .
H13A H 0.237143 0.161250 0.101294 0.063 Uiso 1 1 calc R U . . .
H13B H 0.313387 0.004134 0.102404 0.063 Uiso 1 1 calc R U . . .
C29 C 0.4952(5) -0.1562(4) 0.20898(19) 0.0723(13) Uani 1 1 d . . . . .
H29A H 0.496976 -0.124690 0.171273 0.087 Uiso 1 1 calc R U . . .
H29B H 0.393706 -0.215410 0.212032 0.087 Uiso 1 1 calc R U . . .
C2A C 0.478(5) 0.337(3) -0.0644(12) 0.054(6) Uani 0.5 1 d D U P A -1
H2AA H 0.473502 0.262530 -0.093711 0.065 Uiso 0.5 1 calc R U P A -1
C10 C 0.5911(4) 0.2052(6) 0.14429(16) 0.0757(15) Uani 1 1 d . . . . .
H10A H 0.617624 0.311384 0.155314 0.091 Uiso 1 1 calc R U . . .
H10B H 0.666232 0.147116 0.164930 0.091 Uiso 1 1 calc R U . . .
C16 C -0.0511(5) 0.4873(5) 0.1676(2) 0.0761(15) Uani 1 1 d . . . . .
H16A H -0.134982 0.475794 0.137096 0.091 Uiso 1 1 calc R U . . .
H16B H -0.090903 0.545148 0.198802 0.091 Uiso 1 1 calc R U . . .
C3A C 0.634(4) 0.372(4) -0.0433(13) 0.058(7) Uani 0.5 1 d D U P A -1
H3A H 0.703128 0.310243 -0.061938 0.069 Uiso 0.5 1 calc R U P A -1
B1 B 0.5750(5) 0.3759(5) 0.28042(19) 0.0364(10) Uani 1 1 d . . . . .
B2 B 0.0772(6) -0.0284(5) 0.2204(2) 0.0438(11) Uani 1 1 d . . . . .
C6A C 0.578(5) 0.638(3) 0.0625(11) 0.057(7) Uani 0.5 1 d D U P A -1
H6A H 0.620471 0.704556 0.092545 0.069 Uiso 0.5 1 calc R U P A -1
C15 C 0.0931(5) 0.5611(5) 0.1506(2) 0.0752(14) Uani 1 1 d . . . . .
H15A H 0.117836 0.656660 0.172438 0.090 Uiso 1 1 calc R U . . .
H15B H 0.078298 0.580969 0.111505 0.090 Uiso 1 1 calc R U . . .
C12 C 0.4420(5) 0.1541(7) 0.06078(16) 0.0907(17) Uani 1 1 d D . . . .
H12A H 0.435474 0.074157 0.030965 0.109 Uiso 1 1 calc R U . . .
H12B H 0.409195 0.245714 0.045285 0.109 Uiso 1 1 calc R U . . .
C5A C 0.703(3) 0.573(4) 0.0380(12) 0.062(7) Uani 0.5 1 d D U P A -1
H5A H 0.802827 0.612183 0.054849 0.075 Uiso 0.5 1 calc R U P A -1
C4A C 0.722(3) 0.466(4) -0.0040(15) 0.061(6) Uani 0.5 1 d D U P A -1
H4A H 0.832605 0.454845 -0.006618 0.073 Uiso 0.5 1 calc R U P A -1
C11 C 0.6034(6) 0.1770(8) 0.08663(18) 0.127(3) Uani 1 1 d D . . . .
H11A H 0.662116 0.088018 0.079367 0.152 Uiso 1 1 calc R U . . .
H11B H 0.661287 0.262041 0.071894 0.152 Uiso 1 1 calc R U . . .
C4B C -0.121(3) 0.136(4) 0.4549(12) 0.040(6) Uani 0.5 1 d D U P B -1
H4B H -0.182407 0.198818 0.434127 0.048 Uiso 0.5 1 calc R U P B -1
C7B C 0.143(3) 0.090(4) 0.5694(9) 0.046(6) Uani 0.5 1 d D U P B -1
H7B H 0.207235 0.129555 0.601085 0.055 Uiso 0.5 1 calc R U P B -1
C5B C -0.032(3) 0.218(2) 0.4978(15) 0.038(6) Uani 0.5 1 d D U P B -1
H5B H -0.047658 0.319735 0.495566 0.046 Uiso 0.5 1 calc R U P B -1
C3B C -0.148(3) -0.011(5) 0.4328(8) 0.045(7) Uani 0.5 1 d D U P B -1
H3B H -0.219991 -0.015629 0.401153 0.054 Uiso 0.5 1 calc R U P B -1
C6B C 0.073(3) 0.201(3) 0.5431(13) 0.045(6) Uani 0.5 1 d D U P B -1
H6B H 0.105733 0.294637 0.561592 0.054 Uiso 0.5 1 calc R U P B -1
C1A C 0.326(4) 0.379(3) -0.0553(10) 0.055(5) Uani 0.5 1 d D U P A -1
H1AA H 0.250350 0.327851 -0.081608 0.066 Uiso 0.5 1 calc R U P A -1
C9A C 0.250(3) 0.472(3) -0.0201(12) 0.059(5) Uani 0.5 1 d D U P A -1
H9A H 0.139197 0.463909 -0.029899 0.071 Uiso 0.5 1 calc R U P A -1
C8A C 0.285(4) 0.573(3) 0.0248(12) 0.057(5) Uani 0.5 1 d D U P A -1
H8A H 0.189245 0.608410 0.037055 0.068 Uiso 0.5 1 calc R U P A -1
C7A C 0.413(5) 0.639(3) 0.0576(11) 0.056(6) Uani 0.5 1 d D U P A -1
H7A H 0.378609 0.705732 0.085145 0.067 Uiso 0.5 1 calc R U P A -1
C9B C 0.088(4) -0.183(3) 0.5274(15) 0.043(6) Uani 0.5 1 d D U P B -1
H9B H 0.125945 -0.270376 0.540420 0.051 Uiso 0.5 1 calc R U P B -1
C1B C -0.009(4) -0.219(2) 0.4793(14) 0.045(7) Uani 0.5 1 d D U P B -1
H1BA H -0.011442 -0.321671 0.469062 0.054 Uiso 0.5 1 calc R U P B -1
C8B C 0.147(3) -0.062(5) 0.5626(11) 0.045(6) Uani 0.5 1 d D U P B -1
H8B H 0.212567 -0.095216 0.591721 0.054 Uiso 0.5 1 calc R U P B -1
C2B C -0.103(3) -0.150(4) 0.4423(11) 0.048(7) Uani 0.5 1 d D U P B -1
H2BA H -0.152230 -0.220898 0.414816 0.058 Uiso 0.5 1 calc R U P B -1
O6 O 0.3909(7) 0.5205(6) 0.4459(3) 0.0577(15) Uani 0.5 1 d . . P C -1
C34 C 0.358(3) 0.527(3) 0.5022(12) 0.069(4) Uani 0.5 1 d . U P C -1
H34A H 0.351640 0.632099 0.515270 0.083 Uiso 0.5 1 calc R U P C -1
H34B H 0.252597 0.475077 0.505346 0.083 Uiso 0.5 1 calc R U P C -1
C36 C 0.627(4) 0.495(4) 0.5052(13) 0.110(9) Uani 0.5 1 d . U P C -1
H36A H 0.704408 0.566756 0.526804 0.132 Uiso 0.5 1 calc R U P C -1
H36B H 0.676896 0.401209 0.497034 0.132 Uiso 0.5 1 calc R U P C -1
C35 C 0.465(4) 0.469(3) 0.5346(11) 0.096(7) Uani 0.5 1 d . U P C -1
H35A H 0.436663 0.362571 0.537255 0.115 Uiso 0.5 1 calc R U P C -1
H35B H 0.473559 0.520212 0.571799 0.115 Uiso 0.5 1 calc R U P C -1
O7 O 0.0359(8) -0.0986(7) -0.0654(3) 0.0797(19) Uani 0.5 1 d . . P D -1
C37 C 0.554(2) 0.559(3) 0.4519(10) 0.069(4) Uani 0.5 1 d . U P C -1
H37A H 0.574166 0.668095 0.454800 0.083 Uiso 0.5 1 calc R U P C -1
H37B H 0.605486 0.518740 0.419619 0.083 Uiso 0.5 1 calc R U P C -1
C33 C 0.040(5) -0.139(4) -0.0134(12) 0.098(9) Uani 0.5 1 d . . P D -1
H33A H 0.152951 -0.137510 0.001083 0.117 Uiso 0.5 1 calc R U P D -1
H33B H -0.006216 -0.242567 -0.013846 0.117 Uiso 0.5 1 calc R U P D -1
C32 C -0.046(2) -0.044(3) 0.0242(8) 0.096(7) Uani 0.5 1 d . . P D -1
H32A H 0.004172 -0.034092 0.062035 0.116 Uiso 0.5 1 calc R U P D -1
H32B H -0.159971 -0.078556 0.024488 0.116 Uiso 0.5 1 calc R U P D -1
C31 C -0.021(4) 0.107(4) -0.0065(13) 0.098(10) Uani 0.5 1 d . . P D -1
H31A H -0.124395 0.148188 -0.015804 0.117 Uiso 0.5 1 calc R U P D -1
H31B H 0.048823 0.182693 0.016342 0.117 Uiso 0.5 1 calc R U P D -1
C30 C 0.057(2) 0.056(2) -0.0579(6) 0.096(6) Uani 0.5 1 d . . P D -1
H30A H 0.007665 0.100193 -0.090006 0.116 Uiso 0.5 1 calc R U P D -1
H30B H 0.171676 0.088104 -0.054088 0.116 Uiso 0.5 1 calc R U P D -1
H1A H 0.608(3) 0.267(3) 0.2621(12) 0.041(9) Uiso 1 1 d . . . . .
H1B H 0.483(3) 0.410(3) 0.2488(12) 0.036(8) Uiso 1 1 d . . . . .
H1C H 0.683(4) 0.456(3) 0.2916(12) 0.043(9) Uiso 1 1 d . . . . .
H1D H 0.499(4) 0.351(3) 0.3162(15) 0.058(10) Uiso 1 1 d . . . . .
H2A H 0.048(4) 0.061(4) 0.2496(14) 0.057(10) Uiso 1 1 d . . . . .
H2B H 0.176(4) -0.074(4) 0.2431(14) 0.058(11) Uiso 1 1 d . . . . .
H2C H -0.022(4) -0.110(3) 0.2083(12) 0.046(9) Uiso 1 1 d . . . . .
H2D H 0.126(4) 0.030(3) 0.1873(14) 0.053(10) Uiso 1 1 d . . . . .

loop_
_atom_site_aniso_label
_atom_site_aniso_U_11
_atom_site_aniso_U_22
_atom_site_aniso_U_33
_atom_site_aniso_U_23
_atom_site_aniso_U_13
_atom_site_aniso_U_12
La 0.02418(9) 0.02641(9) 0.02469(9) 0.00193(7) 0.00326(7) 0.00038(6)
O3 0.0348(12) 0.0343(12) 0.0331(12) -0.0060(10) -0.0018(11) 0.0090(10)
O4 0.0476(14) 0.0255(12) 0.0281(13) 0.0050(9) 0.0084(11) 0.0016(11)
O5 0.0349(12) 0.0270(12) 0.0364(14) 0.0007(10) 0.0108(10) 0.0028(11)
O1 0.0262(12) 0.0456(14) 0.0376(14) 0.0130(11) 0.0000(10) 0.0028(11)
O2 0.0318(12) 0.0601(15) 0.0258(13) 0.0033(11) 0.0056(10) -0.0021(13)
C21 0.039(2) 0.0354(19) 0.049(2) 0.0022(16) 0.0187(17) 0.0025(17)
C20 0.043(2) 0.0390(19) 0.035(2) -0.0016(16) 0.0121(16) 0.0088(17)
C19 0.046(2) 0.0315(19) 0.052(2) -0.0006(16) 0.0119(18) 0.0093(18)
C18 0.039(2) 0.0246(17) 0.043(2) 0.0001(15) 0.0052(16) -0.0015(16)
C14 0.043(2) 0.056(2) 0.060(3) 0.032(2) 0.0053(19) 0.008(2)
C26 0.0359(19) 0.043(2) 0.038(2) -0.0013(16) -0.0046(16) 0.0098(18)
C25 0.069(3) 0.041(2) 0.029(2) -0.0010(16) -0.0014(18) 0.014(2)
C28 0.054(2) 0.037(2) 0.057(3) -0.0037(19) -0.002(2) 0.010(2)
C27 0.058(2) 0.045(2) 0.053(3) 0.0107(19) 0.0024(19) 0.015(2)
C23 0.061(2) 0.051(2) 0.050(2) 0.0273(19) 0.019(2) 0.018(2)
C22 0.057(2) 0.0336(19) 0.050(2) 0.0156(17) 0.0124(19) -0.0053(19)
C17 0.0255(18) 0.063(2) 0.055(3) 0.011(2) -0.0012(17) 0.0058(19)
C24 0.085(3) 0.063(3) 0.033(2) 0.0137(19) 0.013(2) 0.022(2)
C13 0.052(2) 0.078(3) 0.027(2) -0.0022(19) -0.0009(18) 0.001(2)
C29 0.081(3) 0.063(3) 0.068(3) -0.037(2) -0.017(2) 0.038(3)
C2A 0.083(18) 0.053(9) 0.030(6) 0.008(6) 0.013(11) 0.019(12)
C10 0.042(2) 0.132(4) 0.050(3) -0.006(3) 0.021(2) -0.021(3)
C16 0.049(3) 0.096(3) 0.094(4) 0.055(3) 0.009(2) 0.030(3)
C3A 0.070(14) 0.066(13) 0.043(16) 0.016(12) 0.016(10) 0.021(12)
B1 0.032(2) 0.031(2) 0.045(3) 0.006(2) -0.002(2) -0.001(2)
B2 0.036(3) 0.041(3) 0.051(3) -0.007(2) 0.005(2) -0.007(2)
C6A 0.075(16) 0.066(13) 0.028(7) 0.000(8) -0.002(13) -0.005(14)
C15 0.057(3) 0.057(3) 0.118(4) 0.029(3) 0.015(3) 0.019(2)
C12 0.072(3) 0.173(5) 0.031(3) 0.016(3) 0.015(2) 0.014(4)
C5A 0.064(12) 0.075(17) 0.048(16) 0.014(11) -0.008(10) 0.001(11)
C4A 0.056(8) 0.079(17) 0.051(17) 0.016(12) 0.009(11) 0.016(10)
C11 0.085(4) 0.239(8) 0.050(3) 0.002(4) 0.032(3) -0.043(5)
C4B 0.033(9) 0.055(18) 0.030(14) 0.011(10) -0.006(9) -0.002(11)
C7B 0.042(9) 0.067(17) 0.029(7) -0.002(11) 0.004(6) -0.001(12)
C5B 0.035(11) 0.041(8) 0.039(16) -0.003(11) 0.003(10) 0.005(7)
C3B 0.039(7) 0.066(18) 0.027(6) 0.000(15) -0.001(5) -0.008(16)
C6B 0.034(10) 0.064(12) 0.034(14) -0.011(9) 0.001(8) 0.002(10)
C1A 0.068(12) 0.059(10) 0.038(10) 0.011(7) -0.006(10) 0.009(11)
C9A 0.065(9) 0.073(13) 0.039(12) 0.002(9) -0.003(8) 0.019(8)
C8A 0.069(10) 0.066(12) 0.039(12) 0.004(9) 0.012(10) 0.016(9)
C7A 0.080(18) 0.060(8) 0.029(10) 0.003(7) 0.014(10) 0.002(13)
C9B 0.044(16) 0.047(14) 0.039(17) 0.010(10) 0.008(11) 0.008(10)
C1B 0.051(16) 0.044(7) 0.036(15) -0.013(11) 0.012(11) -0.003(10)
C8B 0.036(8) 0.071(19) 0.027(10) 0.011(13) -0.001(7) 0.002(14)
C2B 0.044(13) 0.065(18) 0.033(13) -0.012(10) 0.005(9) -0.001(11)
O6 0.051(4) 0.059(4) 0.059(4) -0.001(3) -0.017(3) 0.003(3)
C34 0.076(6) 0.057(7) 0.075(12) -0.003(7) 0.012(7) 0.015(8)
C36 0.096(7) 0.16(2) 0.069(13) -0.038(10) -0.031(9) 0.080(12)
C35 0.127(14) 0.058(12) 0.096(12) 0.038(8) -0.035(8) -0.033(9)
O7 0.079(5) 0.074(5) 0.082(5) -0.005(4) -0.018(4) 0.007(4)
C37 0.053(7) 0.045(9) 0.108(13) 0.016(9) -0.002(7) -0.004(7)
C33 0.091(11) 0.110(16) 0.10(2) 0.040(16) 0.027(15) 0.038(13)
C32 0.059(9) 0.121(18) 0.102(17) -0.016(15) -0.031(11) 0.009(9)
C31 0.078(17) 0.13(2) 0.08(2) 0.003(17) -0.013(16) 0.037(15)
C30 0.105(11) 0.073(9) 0.101(13) 0.001(10) -0.049(12) -0.005(7)

loop_
_atom_type_symbol
_atom_type_description
_atom_type_scat_dispersion_real
_atom_type_scat_dispersion_imag
_atom_type_scat_source
C C 0.0033 0.0016 'International Tables Vol C Tables 4.2.6.8 and 6.1.1.4'
H H 0.0000 0.0000 'International Tables Vol C Tables 4.2.6.8 and 6.1.1.4'
B B 0.0013 0.0007 'International Tables Vol C Tables 4.2.6.8 and 6.1.1.4'
La La -0.2871 2.4523 'International Tables Vol C Tables 4.2.6.8 and 6.1.1.4'
O O 0.0106 0.0060 'International Tables Vol C Tables 4.2.6.8 and 6.1.1.4'

loop_
_exptl_crystal_face_index_h
_exptl_crystal_face_index_k
_exptl_crystal_face_index_l
_exptl_crystal_face_perp_dist
5 -2 3 0.0870
-5 2 -4 0.1290
-1 -1 6 0.2180
1 1 -6 0.1690
1 -6 -5 0.0180
0 4 3 0.0940
-3 0 4 0.2080
1 -1 5 0.1810
5 -1 -3 0.1180
-3 2 -6 0.1230
3 3 5 0.1100
-2 6 3 0.0970

loop_
_geom_angle_atom_site_label_1
_geom_angle_atom_site_label_2
_geom_angle_atom_site_label_3
_geom_angle
_geom_angle_site_symmetry_1
_geom_angle_site_symmetry_3
_geom_angle_publ_flag
O3 La O1 143.96(7) . . ?
O3 La B1 89.07(11) . . ?
O3 La B2 88.09(12) . . ?
O3 La H1A 66.0(7) . . ?
O3 La H1B 107.1(7) . . ?
O3 La H1D 95.2(8) . . ?
O3 La H2A 106.9(8) . . ?
O3 La H2B 67.2(9) . . ?
O3 La H2D 90.7(8) . . ?
O4 La O3 72.99(7) . . ?
O4 La O5 72.93(7) . . ?
O4 La O1 141.94(7) . . ?
O4 La O2 145.55(7) . . ?
O4 La B1 91.37(10) . . ?
O4 La B2 87.87(12) . . ?
O4 La H1A 91.5(7) . . ?
O4 La H1B 112.4(7) . . ?
O4 La H1D 70.2(8) . . ?
O4 La H2A 80.1(8) . . ?
O4 La H2B 71.5(8) . . ?
O4 La H2D 111.0(8) . . ?
O5 La O3 145.45(7) . . ?
O5 La O1 70.58(6) . . ?
O5 La O2 140.84(7) . . ?
O5 La B1 86.22(11) . . ?
O5 La B2 96.17(11) . . ?
O5 La H1A 109.4(7) . . ?
O5 La H1B 80.9(7) . . ?
O5 La H1D 67.9(8) . . ?
O5 La H2A 72.4(9) . . ?
O5 La H2B 106.6(8) . . ?
O5 La H2D 106.7(8) . . ?
O1 La B1 96.66(10) . . ?
O1 La B2 85.61(12) . . ?
O1 La H1A 110.4(7) . . ?
O1 La H1B 72.1(8) . . ?
O1 La H1D 104.9(8) . . ?
O1 La H2A 79.0(8) . . ?
O1 La H2B 109.2(9) . . ?
O1 La H2D 70.4(8) . . ?
O2 La O3 72.63(7) . . ?
O2 La O1 72.33(7) . . ?
O2 La B1 85.97(11) . . ?
O2 La B2 93.11(12) . . ?
O2 La H1A 72.6(7) . . ?
O2 La H1B 76.2(7) . . ?
O2 La H1D 110.9(8) . . ?
O2 La H2A 112.2(8) . . ?
O2 La H2B 97.0(8) . . ?
O2 La H2D 71.6(8) . . ?
B1 La H1A 24.3(7) . . ?
B1 La H1B 24.7(7) . . ?
B1 La H1D 25.0(8) . . ?
B1 La H2A 158.5(9) . . ?
B1 La H2B 153.7(9) . . ?
B1 La H2D 156.5(8) . . ?
B2 La B1 177.15(17) . . ?
B2 La H1A 153.0(8) . . ?
B2 La H1B 157.3(8) . . ?
B2 La H1D 155.7(8) . . ?
B2 La H2A 23.8(8) . . ?
B2 La H2B 23.8(9) . . ?
B2 La H2D 23.6(8) . . ?
H1A La H1B 42.1(10) . . ?
H1A La H1D 42.8(10) . . ?
H1A La H2A 170.5(10) . . ?
H1A La H2B 133.1(12) . . ?
H1A La H2D 141.7(11) . . ?
H1B La H1D 42.1(10) . . ?
H1B La H2A 145.9(11) . . ?
H1B La H2B 172.4(11) . . ?
H1B La H2D 136.2(11) . . ?
H1D La H2A 135.7(12) . . ?
H1D La H2B 141.1(11) . . ?
H1D La H2D 174.1(11) . . ?
H2A La H2B 39.8(11) . . ?
H2A La H2D 40.9(11) . . ?
H2B La H2D 41.6(11) . . ?
C26 O3 La 126.33(17) . . ?
C29 O3 La 125.5(2) . . ?
C29 O3 C26 108.1(2) . . ?
C25 O4 La 125.58(16) . . ?
C22 O4 La 126.43(18) . . ?
C22 O4 C25 108.0(2) . . ?
C21 O5 La 127.85(17) . . ?
C18 O5 La 123.61(17) . . ?
C18 O5 C21 108.5(2) . . ?
C14 O1 La 129.45(19) . . ?
C14 O1 C17 107.2(3) . . ?
C17 O1 La 123.33(18) . . ?
C13 O2 La 126.28(17) . . ?
C10 O2 La 125.35(19) . . ?
C10 O2 C13 108.4(2) . . ?
O5 C21 H21A 110.5 . . ?
O5 C21 H21B 110.5 . . ?
O5 C21 C20 106.0(2) . . ?
H21A C21 H21B 108.7 . . ?
C20 C21 H21A 110.5 . . ?
C20 C21 H21B 110.5 . . ?
C21 C20 H20A 111.3 . . ?
C21 C20 H20B 111.3 . . ?
C21 C20 C19 102.5(3) . . ?
H20A C20 H20B 109.2 . . ?
C19 C20 H20A 111.3 . . ?
C19 C20 H20B 111.3 . . ?
C20 C19 H19A 111.3 . . ?
C20 C19 H19B 111.3 . . ?
H19A C19 H19B 109.2 . . ?
C18 C19 C20 102.5(3) . . ?
C18 C19 H19A 111.3 . . ?
C18 C19 H19B 111.3 . . ?
O5 C18 C19 105.1(2) . . ?
O5 C18 H18A 110.7 . . ?
O5 C18 H18B 110.7 . . ?
C19 C18 H18A 110.7 . . ?
C19 C18 H18B 110.7 . . ?
H18A C18 H18B 108.8 . . ?
O1 C14 H14A 110.5 . . ?
O1 C14 H14B 110.5 . . ?
O1 C14 C15 106.2(3) . . ?
H14A C14 H14B 108.7 . . ?
C15 C14 H14A 110.5 . . ?
C15 C14 H14B 110.5 . . ?
O3 C26 H26A 110.8 . . ?
O3 C26 H26B 110.8 . . ?
O3 C26 C27 104.6(3) . . ?
H26A C26 H26B 108.9 . . ?
C27 C26 H26A 110.8 . . ?
C27 C26 H26B 110.8 . . ?
O4 C25 H25A 110.6 . . ?
O4 C25 H25B 110.6 . . ?
O4 C25 C24 105.8(3) . . ?
H25A C25 H25B 108.7 . . ?
C24 C25 H25A 110.6 . . ?
C24 C25 H25B 110.6 . . ?
H28A C28 H28B 108.9 . . ?
C27 C28 H28A 110.9 . . ?
C27 C28 H28B 110.9 . . ?
C29 C28 H28A 110.9 . . ?
C29 C28 H28B 110.9 . . ?
C29 C28 C27 104.5(3) . . ?
C26 C27 H27A 111.0 . . ?
C26 C27 H27B 111.0 . . ?
C28 C27 C26 103.9(3) . . ?
C28 C27 H27A 111.0 . . ?
C28 C27 H27B 111.0 . . ?
H27A C27 H27B 109.0 . . ?
H23A C23 H23B 109.3 . . ?
C22 C23 H23A 111.4 . . ?
C22 C23 H23B 111.4 . . ?
C22 C23 C24 101.6(3) . . ?
C24 C23 H23A 111.4 . . ?
C24 C23 H23B 111.4 . . ?
O4 C22 C23 105.7(3) . . ?
O4 C22 H22A 110.6 . . ?
O4 C22 H22B 110.6 . . ?
C23 C22 H22A 110.6 . . ?
C23 C22 H22B 110.6 . . ?
H22A C22 H22B 108.7 . . ?
O1 C17 H17A 110.5 . . ?
O1 C17 H17B 110.5 . . ?
O1 C17 C16 106.1(3) . . ?
H17A C17 H17B 108.7 . . ?
C16 C17 H17A 110.5 . . ?
C16 C17 H17B 110.5 . . ?
C25 C24 C23 103.5(3) . . ?
C25 C24 H24A 111.1 . . ?
C25 C24 H24B 111.1 . . ?
C23 C24 H24A 111.1 . . ?
C23 C24 H24B 111.1 . . ?
H24A C24 H24B 109.0 . . ?
O2 C13 H13A 110.6 . . ?
O2 C13 H13B 110.6 . . ?
O2 C13 C12 105.7(3) . . ?
H13A C13 H13B 108.7 . . ?
C12 C13 H13A 110.6 . . ?
C12 C13 H13B 110.6 . . ?
O3 C29 C28 107.7(3) . . ?
O3 C29 H29A 110.2 . . ?
O3 C29 H29B 110.2 . . ?
C28 C29 H29A 110.2 . . ?
C28 C29 H29B 110.2 . . ?
H29A C29 H29B 108.5 . . ?
C3A C2A H2AA 110.5 . . ?
C3A C2A C1A 139(3) . . ?
C1A C2A H2AA 110.5 . . ?
O2 C10 H10A 110.1 . . ?
O2 C10 H10B 110.1 . . ?
H10A C10 H10B 108.4 . . ?
C11 C10 O2 107.9(3) . . ?
C11 C10 H10A 110.1 . . ?
C11 C10 H10B 110.1 . . ?
C17 C16 H16A 110.4 . . ?
C17 C16 H16B 110.4 . . ?
H16A C16 H16B 108.6 . . ?
C15 C16 C17 106.5(3) . . ?
C15 C16 H16A 110.4 . . ?
C15 C16 H16B 110.4 . . ?
C2A C3A H3A 109.8 . . ?
C4A C3A C2A 140(3) . . ?
C4A C3A H3A 109.8 . . ?
La B1 H1A 66.3(14) . . ?
La B1 H1B 63.1(13) . . ?
La B1 H1C 177.9(16) . . ?
La B1 H1D 67.0(16) . . ?
H1A B1 H1B 103(2) . . ?
H1A B1 H1C 112(2) . . ?
H1A B1 H1D 107(2) . . ?
H1B B1 H1C 117(2) . . ?
H1B B1 H1D 102(2) . . ?
H1C B1 H1D 115(2) . . ?
La B2 H2A 65.4(16) . . ?
La B2 H2B 67.7(16) . . ?
La B2 H2C 178.8(17) . . ?
La B2 H2D 64.2(17) . . ?
H2A B2 H2B 101(3) . . ?
H2A B2 H2C 114(2) . . ?
H2A B2 H2D 104(2) . . ?
H2B B2 H2C 113(2) . . ?
H2B B2 H2D 107(2) . . ?
H2C B2 H2D 116(2) . . ?
C5A C6A H6A 109.5 . . ?
C7A C6A H6A 109.5 . . ?
C7A C6A C5A 141(2) . . ?
C14 C15 H15A 109.9 . . ?
C14 C15 H15B 109.9 . . ?
C16 C15 C14 108.7(3) . . ?
C16 C15 H15A 109.9 . . ?
C16 C15 H15B 109.9 . . ?
H15A C15 H15B 108.3 . . ?
C13 C12 H12A 110.5 . . ?
C13 C12 H12B 110.5 . . ?
H12A C12 H12B 108.7 . . ?
C11 C12 C13 106.1(3) . . ?
C11 C12 H12A 110.5 . . ?
C11 C12 H12B 110.5 . . ?
C6A C5A H5A 110.8 . . ?
C4A C5A C6A 138(2) . . ?
C4A C5A H5A 110.8 . . ?
C3A C4A C5A 141(2) . . ?
C3A C4A H4A 109.6 . . ?
C5A C4A H4A 109.6 . . ?
C10 C11 C12 107.5(4) . . ?
C10 C11 H11A 110.2 . . ?
C10 C11 H11B 110.2 . . ?
C12 C11 H11A 110.2 . . ?
C12 C11 H11B 110.2 . . ?
H11A C11 H11B 108.5 . . ?
C5B C4B H4B 110.3 . . ?
C5B C4B C3B 139(2) . . ?
C3B C4B H4B 110.3 . . ?
C6B C7B H7B 110.9 . . ?
C6B C7B C8B 138(3) . . ?
C8B C7B H7B 110.9 . . ?
C4B C5B H5B 109.3 . . ?
C4B C5B C6B 141(2) . . ?
C6B C5B H5B 109.3 . . ?
C4B C3B H3B 109.9 . . ?
C2B C3B C4B 140(2) . . ?
C2B C3B H3B 109.9 . . ?
C7B C6B C5B 140(3) . . ?
C7B C6B H6B 110.2 . . ?
C5B C6B H6B 110.2 . . ?
C2A C1A H1AA 110.0 . . ?
C9A C1A C2A 140(3) . . ?
C9A C1A H1AA 110.0 . . ?
C1A C9A H9A 109.9 . . ?
C1A C9A C8A 140(3) . . ?
C8A C9A H9A 109.9 . . ?
C9A C8A H8A 109.7 . . ?
C7A C8A C9A 141(3) . . ?
C7A C8A H8A 109.7 . . ?
C6A C7A H7A 110.4 . . ?
C8A C7A C6A 139(3) . . ?
C8A C7A H7A 110.4 . . ?
C1B C9B H9B 109.2 . . ?
C8B C9B H9B 109.2 . . ?
C8B C9B C1B 142(2) . . ?
C9B C1B H1BA 110.4 . . ?
C2B C1B C9B 139.1(19) . . ?
C2B C1B H1BA 110.4 . . ?
C7B C8B C9B 141(2) . . ?
C7B C8B H8B 109.6 . . ?
C9B C8B H8B 109.6 . . ?
C3B C2B H2BA 110.2 . . ?
C1B C2B C3B 139.6(19) . . ?
C1B C2B H2BA 110.2 . . ?
C37 O6 C34 99.2(16) . . ?
O6 C34 H34A 108.6 . . ?
O6 C34 H34B 108.6 . . ?
H34A C34 H34B 107.6 . . ?
C35 C34 O6 115(3) . . ?
C35 C34 H34A 108.6 . . ?
C35 C34 H34B 108.6 . . ?
H36A C36 H36B 109.8 . . ?
C35 C36 H36A 112.2 . . ?
C35 C36 H36B 112.2 . . ?
C37 C36 H36A 112.2 . . ?
C37 C36 H36B 112.2 . . ?
C37 C36 C35 98(2) . . ?
C34 C35 C36 104(2) . . ?
C34 C35 H35A 111.0 . . ?
C34 C35 H35B 111.0 . . ?
C36 C35 H35A 111.0 . . ?
C36 C35 H35B 111.0 . . ?
H35A C35 H35B 109.0 . . ?
C33 O7 C30 102.8(16) . . ?
O6 C37 C36 109.1(16) . . ?
O6 C37 H37A 109.9 . . ?
O6 C37 H37B 109.9 . . ?
C36 C37 H37A 109.9 . . ?
C36 C37 H37B 109.9 . . ?
H37A C37 H37B 108.3 . . ?
O7 C33 H33A 108.8 . . ?
O7 C33 H33B 108.8 . . ?
O7 C33 C32 114(3) . . ?
H33A C33 H33B 107.7 . . ?
C32 C33 H33A 108.8 . . ?
C32 C33 H33B 108.8 . . ?
C33 C32 H32A 112.3 . . ?
C33 C32 H32B 112.3 . . ?
C33 C32 C31 97(3) . . ?
H32A C32 H32B 109.9 . . ?
C31 C32 H32A 112.3 . . ?
C31 C32 H32B 112.3 . . ?
C32 C31 H31A 111.2 . . ?
C32 C31 H31B 111.2 . . ?
H31A C31 H31B 109.1 . . ?
C30 C31 C32 103(2) . . ?
C30 C31 H31A 111.2 . . ?
C30 C31 H31B 111.2 . . ?
O7 C30 C31 108.9(19) . . ?
O7 C30 H30A 109.9 . . ?
O7 C30 H30B 109.9 . . ?
C31 C30 H30A 109.9 . . ?
C31 C30 H30B 109.9 . . ?
H30A C30 H30B 108.3 . . ?

loop_
_geom_bond_atom_site_label_1
_geom_bond_atom_site_label_2
_geom_bond_distance
_geom_bond_site_symmetry_2
_geom_bond_publ_flag
La O3 2.5521(19) . ?
La O4 2.545(2) . ?
La O5 2.548(2) . ?
La O1 2.564(2) . ?
La O2 2.549(2) . ?
La B1 2.721(4) . ?
La B2 2.717(5) . ?
La H1A 2.49(3) . ?
La H1B 2.43(2) . ?
La H1D 2.51(3) . ?
La H2A 2.47(3) . ?
La H2B 2.51(3) . ?
La H2D 2.45(3) . ?
O3 C26 1.456(4) . ?
O3 C29 1.447(4) . ?
O4 C25 1.466(4) . ?
O4 C22 1.461(3) . ?
O5 C21 1.469(3) . ?
O5 C18 1.461(3) . ?
O1 C14 1.454(4) . ?
O1 C17 1.461(4) . ?
O2 C13 1.454(4) . ?
O2 C10 1.454(4) . ?
C21 H21A 0.9900 . ?
C21 H21B 0.9900 . ?
C21 C20 1.501(4) . ?
C20 H20A 0.9900 . ?
C20 H20B 0.9900 . ?
C20 C19 1.518(4) . ?
C19 H19A 0.9900 . ?
C19 H19B 0.9900 . ?
C19 C18 1.502(4) . ?
C18 H18A 0.9900 . ?
C18 H18B 0.9900 . ?
C14 H14A 0.9900 . ?
C14 H14B 0.9900 . ?
C14 C15 1.470(5) . ?
C26 H26A 0.9900 . ?
C26 H26B 0.9900 . ?
C26 C27 1.502(5) . ?
C25 H25A 0.9900 . ?
C25 H25B 0.9900 . ?
C25 C24 1.494(4) . ?
C28 H28A 0.9900 . ?
C28 H28B 0.9900 . ?
C28 C27 1.479(4) . ?
C28 C29 1.476(5) . ?
C27 H27A 0.9900 . ?
C27 H27B 0.9900 . ?
C23 H23A 0.9900 . ?
C23 H23B 0.9900 . ?
C23 C22 1.502(5) . ?
C23 C24 1.507(5) . ?
C22 H22A 0.9900 . ?
C22 H22B 0.9900 . ?
C17 H17A 0.9900 . ?
C17 H17B 0.9900 . ?
C17 C16 1.487(5) . ?
C24 H24A 0.9900 . ?
C24 H24B 0.9900 . ?
C13 H13A 0.9900 . ?
C13 H13B 0.9900 . ?
C13 C12 1.487(5) . ?
C29 H29A 0.9900 . ?
C29 H29B 0.9900 . ?
C2A H2AA 0.9500 . ?
C2A C3A 1.390(17) . ?
C2A C1A 1.391(17) . ?
C10 H10A 0.9900 . ?
C10 H10B 0.9900 . ?
C10 C11 1.433(6) . ?
C16 H16A 0.9900 . ?
C16 H16B 0.9900 . ?
C16 C15 1.450(5) . ?
C3A H3A 0.9500 . ?
C3A C4A 1.386(17) . ?
B1 H1A 1.12(3) . ?
B1 H1B 1.14(3) . ?
B1 H1C 1.13(3) . ?
B1 H1D 1.15(3) . ?
B2 H2A 1.10(4) . ?
B2 H2B 1.10(4) . ?
B2 H2C 1.09(3) . ?
B2 H2D 1.09(3) . ?
C6A H6A 0.9500 . ?
C6A C5A 1.394(17) . ?
C6A C7A 1.391(17) . ?
C15 H15A 0.9900 . ?
C15 H15B 0.9900 . ?
C12 H12A 0.9900 . ?
C12 H12B 0.9900 . ?
C12 C11 1.458(4) . ?
C5A H5A 0.9500 . ?
C5A C4A 1.389(14) . ?
C4A H4A 0.9500 . ?
C11 H11A 0.9900 . ?
C11 H11B 0.9900 . ?
C4B H4B 0.9500 . ?
C4B C5B 1.389(13) . ?
C4B C3B 1.400(14) . ?
C7B H7B 0.9500 . ?
C7B C6B 1.384(15) . ?
C7B C8B 1.387(14) . ?
C5B H5B 0.9500 . ?
C5B C6B 1.399(14) . ?
C3B H3B 0.9500 . ?
C3B C2B 1.383(15) . ?
C6B H6B 0.9500 . ?
C1A H1AA 0.9500 . ?
C1A C9A 1.384(15) . ?
C9A H9A 0.9500 . ?
C9A C8A 1.387(14) . ?
C8A H8A 0.9500 . ?
C8A C7A 1.380(17) . ?
C7A H7A 0.9500 . ?
C9B H9B 0.9500 . ?
C9B C1B 1.395(13) . ?
C9B C8B 1.389(14) . ?
C1B H1BA 0.9500 . ?
C1B C2B 1.375(15) . ?
C8B H8B 0.9500 . ?
C2B H2BA 0.9500 . ?
O6 C34 1.43(3) . ?
O6 C37 1.39(2) . ?
C34 H34A 0.9900 . ?
C34 H34B 0.9900 . ?
C34 C35 1.32(4) . ?
C36 H36A 0.9900 . ?
C36 H36B 0.9900 . ?
C36 C35 1.60(4) . ?
C36 C37 1.58(4) . ?
C35 H35A 0.9900 . ?
C35 H35B 0.9900 . ?
O7 C33 1.36(3) . ?
O7 C30 1.402(19) . ?
C37 H37A 0.9900 . ?
C37 H37B 0.9900 . ?
C33 H33A 0.9900 . ?
C33 H33B 0.9900 . ?
C33 C32 1.49(4) . ?
C32 H32A 0.9900 . ?
C32 H32B 0.9900 . ?
C32 C31 1.62(4) . ?
C31 H31A 0.9900 . ?
C31 H31B 0.9900 . ?
C31 C30 1.52(3) . ?
C30 H30A 0.9900 . ?
C30 H30B 0.9900 . ?

loop_
_geom_torsion_atom_site_label_1
_geom_torsion_atom_site_label_2
_geom_torsion_atom_site_label_3
_geom_torsion_atom_site_label_4
_geom_torsion
_geom_torsion_site_symmetry_1
_geom_torsion_site_symmetry_2
_geom_torsion_site_symmetry_3
_geom_torsion_site_symmetry_4
_geom_torsion_publ_flag
La O3 C26 C27 161.8(2) . . . . ?
La O3 C29 C28 178.2(2) . . . . ?
La O4 C25 C24 170.7(2) . . . . ?
La O4 C22 C23 164.5(2) . . . . ?
La O5 C21 C20 175.0(2) . . . . ?
La O5 C18 C19 160.3(2) . . . . ?
La O1 C14 C15 -158.9(3) . . . . ?
La O1 C17 C16 157.1(3) . . . . ?
La O2 C13 C12 167.9(3) . . . . ?
La O2 C10 C11 179.1(4) . . . . ?
O3 C26 C27 C28 31.9(4) . . . . ?
O4 C25 C24 C23 29.6(4) . . . . ?
O5 C21 C20 C19 29.1(4) . . . . ?
O1 C14 C15 C16 -11.6(5) . . . . ?
O1 C17 C16 C15 15.8(5) . . . . ?
O2 C13 C12 C11 19.7(6) . . . . ?
O2 C10 C11 C12 14.5(7) . . . . ?
C21 O5 C18 C19 -17.0(3) . . . . ?
C21 C20 C19 C18 -38.9(4) . . . . ?
C20 C19 C18 O5 34.7(3) . . . . ?
C18 O5 C21 C20 -7.9(3) . . . . ?
C14 O1 C17 C16 -23.2(4) . . . . ?
C26 O3 C29 C28 -0.7(5) . . . . ?
C25 O4 C22 C23 -16.4(4) . . . . ?
C27 C28 C29 O3 20.8(4) . . . . ?
C22 O4 C25 C24 -8.3(4) . . . . ?
C22 C23 C24 C25 -38.8(4) . . . . ?
C17 O1 C14 C15 21.6(4) . . . . ?
C17 C16 C15 C14 -2.6(5) . . . . ?
C24 C23 C22 O4 34.1(4) . . . . ?
C13 O2 C10 C11 -2.0(6) . . . . ?
C13 C12 C11 C10 -21.2(7) . . . . ?
C29 O3 C26 C27 -19.4(4) . . . . ?
C29 C28 C27 C26 -32.2(4) . . . . ?
C2A C3A C4A C5A 5(6) . . . . ?
C2A C1A C9A C8A 0(6) . . . . ?
C10 O2 C13 C12 -11.0(5) . . . . ?
C3A C2A C1A C9A -3(6) . . . . ?
C6A C5A C4A C3A 1(5) . . . . ?
C5A C6A C7A C8A 0(7) . . . . ?
C4B C5B C6B C7B 0(5) . . . . ?
C4B C3B C2B C1B 1(5) . . . . ?
C5B C4B C3B C2B 1(5) . . . . ?
C3B C4B C5B C6B -3(5) . . . . ?
C6B C7B C8B C9B 1(6) . . . . ?
C1A C2A C3A C4A -2(7) . . . . ?
C1A C9A C8A C7A 3(6) . . . . ?
C9A C8A C7A C6A 0(6) . . . . ?
C7A C6A C5A C4A -4(6) . . . . ?
C9B C1B C2B C3B 1(5) . . . . ?
C1B C9B C8B C7B 0(6) . . . . ?
C8B C7B C6B C5B 2(6) . . . . ?
C8B C9B C1B C2B -3(5) . . . . ?
O6 C34 C35 C36 30(4) . . . . ?
C34 O6 C37 C36 34.6(18) . . . . ?
C35 C36 C37 O6 -19(3) . . . . ?
O7 C33 C32 C31 -29(4) . . . . ?
C37 O6 C34 C35 -42(2) . . . . ?
C37 C36 C35 C34 -6(4) . . . . ?
C33 O7 C30 C31 -33.4(15) . . . . ?
C33 C32 C31 C30 6(3) . . . . ?
C32 C31 C30 O7 16(2) . . . . ?
C30 O7 C33 C32 41(3) . . . . ?

loop_
_twin_individual_id
_twin_individual_mass_fraction_refined
1 0.4999(4)
2 0.5001(4)
